data_9007446
loop_
_publ_author_name
'Boyko, E. R.'
'Wisnyi, L. G.'

_publ_section_title
;
 The optical properties and structures of CaO*2Al2O3 and SrO*2Al2O3
;
_journal_name_full 'Acta Crystallographica'
_journal_page_first 444
_journal_page_last 445
_journal_paper_doi 10.1107/S0365110X58001183
_journal_volume 11
_journal_year 1958
_chemical_compound_source Synthetic
_chemical_formula_sum 'Al4 Ca O7'
_chemical_name_mineral Grossite
_space_group_IT_number 15
_symmetry_space_group_name_Hall '-C 2yc'
_symmetry_space_group_name_H-M 'C 1 2/c 1'
_cell_angle_alpha 90
_cell_angle_beta 107.05
_cell_angle_gamma 90
_cell_length_a 12.89
_cell_length_b 8.88
_cell_length_c 5.45
_cell_formula_units_Z 4
_cell_volume 596.407
_database_code_amcsd 0009210
_exptl_crystal_density_diffrn 2.896
_cod_original_formula_sum 'Ca Al4 O7'
_cod_database_code 9007446

loop_
_space_group_symop_operation_xyz
x,y,z
1/2+x,1/2+y,z
x,-y,1/2+z
1/2+x,1/2-y,1/2+z
-x,y,1/2-z
1/2-x,1/2+y,1/2-z
-x,-y,-z
1/2-x,1/2-y,-z

loop_
_atom_site_label
_atom_site_fract_x
_atom_site_fract_y
_atom_site_fract_z
Ca1 0.00000 0.81000 0.25000
Al1 0.16900 0.08600 0.29500
Al2 0.12200 0.44100 0.25700
O1 0.00000 0.52600 0.25000
O2 0.11700 0.04800 0.54400
O3 0.12700 0.26000 0.17500
O4 0.18800 0.44700 0.59800

loop_
_cod_related_entry_id
_cod_related_entry_database
_cod_related_entry_code
1 AMCSD 0009210
